data_2012634
loop_
_publ_author_name
'Georgina M. Rosair'
'Dey, Dilip Kumar'
'Samanta, Brajagopal'
'Mitra, Samiran'

_publ_section_title
;
 [5-Bromo-<i>N</i>-(2-carboxylatophenyl)salicylideniminato]dimethyltin(IV)
;
_journal_issue 4
_journal_name_full 'Acta Crystallographica Section C'
_journal_page_first m266
_journal_page_last m267
_journal_paper_doi 10.1107/S0108270102003530
_journal_volume 58
_journal_year 2002
_chemical_formula_iupac '[Sn (C14 H8 Br N O3) (C H3)2]'
_chemical_formula_moiety 'C16 H14 Br N O3 Sn'
_chemical_formula_sum 'C16 H14 Br N O3 Sn'
_chemical_formula_weight 466.886
_chemical_melting_point_gt 517
_chemical_name_systematic
;
[2-(5-bromo-2-oxidobenzylideneamino)benzoato-\k^3^O,N,O']dimethyltin(IV)
;
_space_group_IT_number 14
_symmetry_cell_setting monoclinic
_symmetry_space_group_name_Hall '-P 2yn'
_symmetry_space_group_name_H-M 'P 1 21/n 1'
_atom_sites_solution_hydrogens geom
_atom_sites_solution_primary direct
_atom_sites_solution_secondary difmap
_audit_creation_method SHELXL97
_cell_angle_alpha 90
_cell_angle_beta 94.702(16)
_cell_angle_gamma 90
_cell_formula_units_Z 4
_cell_length_a 8.8719(17)
_cell_length_b 12.0961(17)
_cell_length_c 15.323(4)
_cell_measurement_reflns_used 29
_cell_measurement_temperature 293(2)
_cell_measurement_theta_max 12.46
_cell_measurement_theta_min 5.24
_cell_volume 1638.9(6)
_computing_cell_refinement XSCANS
_computing_data_collection 'XSCANS (Siemens, 1996)'
_computing_data_reduction 'SHELXTL (Bruker, 1997)'
_computing_molecular_graphics SHELXTL
_computing_publication_material SHELXTL
_computing_structure_refinement 'SHELXL97 (Sheldrick, 1997)'
_computing_structure_solution 'SHELXS97 (Sheldrick, 1997)'
_diffrn_ambient_temperature 293(2)
_diffrn_measured_fraction_theta_full 1.00
_diffrn_measured_fraction_theta_max 1.00
_diffrn_measurement_device_type 'Bruker P4'
_diffrn_measurement_method '\w scans'
_diffrn_radiation_monochromator graphite
_diffrn_radiation_source 'fine-focus sealed tube'
_diffrn_radiation_type MoK\a
_diffrn_radiation_wavelength 0.71073
_diffrn_reflns_av_R_equivalents 0.039
_diffrn_reflns_av_sigmaI/netI 0.046
_diffrn_reflns_limit_h_max 1
_diffrn_reflns_limit_h_min -10
_diffrn_reflns_limit_k_max 14
_diffrn_reflns_limit_k_min -1
_diffrn_reflns_limit_l_max 18
_diffrn_reflns_limit_l_min -18
_diffrn_reflns_number 3818
_diffrn_reflns_theta_full 25.0
_diffrn_reflns_theta_max 25.0
_diffrn_reflns_theta_min 2.2
_diffrn_standards_decay_% none
_diffrn_standards_interval_count 97
_diffrn_standards_number 3
_exptl_absorpt_coefficient_mu 4.008
_exptl_absorpt_correction_T_max 0.326
_exptl_absorpt_correction_T_min 0.081
_exptl_absorpt_correction_type '\y scan'
_exptl_absorpt_process_details '(North et al., 1968)'
_exptl_crystal_colour yellow
_exptl_crystal_density_diffrn 1.892
_exptl_crystal_density_meas ?
_exptl_crystal_density_method 'not measured'
_exptl_crystal_description rectangular_block
_exptl_crystal_F_000 904
_exptl_crystal_size_max 0.96
_exptl_crystal_size_mid 0.56
_exptl_crystal_size_min 0.28
_refine_diff_density_max 1.55
_refine_diff_density_min -1.34
_refine_ls_extinction_method none
_refine_ls_goodness_of_fit_ref 1.044
_refine_ls_hydrogen_treatment constr
_refine_ls_matrix_type full
_refine_ls_number_parameters 199
_refine_ls_number_reflns 2875
_refine_ls_number_restraints 0
_refine_ls_restrained_S_all 1.044
_refine_ls_R_factor_all 0.053
_refine_ls_R_factor_gt 0.042
_refine_ls_shift/su_max <0.001
_refine_ls_shift/su_mean 0.000
_refine_ls_structure_factor_coef Fsqd
_refine_ls_weighting_details 'w = 1/[\s^2^(Fo^2^)+(0.0679P)^2^] where P=(Fo^2^+2Fc^2^)/3'
_refine_ls_weighting_scheme calc
_refine_ls_wR_factor_gt 0.103
_refine_ls_wR_factor_ref 0.109
_reflns_number_gt 2411
_reflns_number_total 2875
_reflns_threshold_expression I>2\s(I)
_cod_data_source_file gg1098.cif
_cod_data_source_block I
_cod_depositor_comments
;
The following automatic conversions were performed:
'_symmetry_cell_setting' value 'Monoclinic' changed to 'monoclinic'
according to '/home/saulius/struct/CIF-dictionaries/cif_core.dic'
dictionary named 'cif_core.dic' version 2.4.1 from 2010-06-29.

Automatic conversion script
Id: cif_fix_enum 1527 2010-12-29 10:47:43Z saulius 

The following automatic conversions were performed:

'_chemical_melting_point' tag was changed to
'_chemical_melting_point_gt' since the value was specified 'more
than' ('>') a certain temperature. The value '>517' was changed to
'517' - it should be numeric and without a unit designator.

Automatic conversion script
Id: cif_fix_values 1646 2011-03-28 12:23:43Z adriana 

The following automatic conversions were performed:

'_chemical_melting_point' tag was changed to
'_chemical_melting_point_gt' since the value was specified 'more
than' ('>') a certain temperature. The value '>517' was changed to
'517' - it should be numeric and without a unit
designator.

'_symmetry_cell_setting' value 'Monoclinic' changed to
'monoclinic' according to
/home/saulius/struct/CIF-dictionaries/cif_core.dic dictionary named
'cif_core.dic' version 2.4.1 from 2010-06-29.

Automatic conversion script
Id: cif_fix_values 1715 2011-07-08 13:25:40Z adriana 

The following automatic conversions were performed:

'_exptl_crystal_density_meas' value 'not measured' was changed to '?'
- the value is perceived as not measured.

Automatic conversion script
Id: cif_fix_values 3008 2015-01-20 13:52:24Z robertas 
;
_cod_original_cell_volume 1638.8(5)
_cod_original_sg_symbol_Hall P2yn
_cod_original_sg_symbol_H-M 'P 21/n'
_cod_database_code 2012634
_cod_database_fobs_code 2012634

loop_
_symmetry_equiv_pos_as_xyz
'x, y, z'
'-x+1/2, y+1/2, -z+1/2'
'-x, -y, -z'
'x-1/2, -y-1/2, z-1/2'

loop_
_atom_site_label
_atom_site_fract_x
_atom_site_fract_y
_atom_site_fract_z
_atom_site_U_iso_or_equiv
_atom_site_adp_type
_atom_site_calc_flag
_atom_site_refinement_flags
_atom_site_occupancy
_atom_site_disorder_assembly
_atom_site_disorder_group
_atom_site_type_symbol
Sn1 0.07632(4) 0.83956(3) 0.98368(2) 0.02925(15) Uani d . 1 . . Sn
Br1 0.62844(7) 0.44430(5) 1.19032(4) 0.04488(19) Uani d . 1 . . Br
O3 0.2377(5) 1.1790(3) 0.9619(3) 0.0450(10) Uani d . 1 . . O
N1 0.3177(5) 0.8352(3) 0.9486(3) 0.0284(9) Uani d . 1 . . N
C22 0.4206(7) 1.0956(5) 0.8371(4) 0.0383(12) Uani d . 1 . . C
H22 0.4015 1.1712 0.8379 0.046 Uiso calc R 1 . . H
O1 0.1084(4) 0.6629(3) 0.9791(2) 0.0349(9) Uani d . 1 . . O
O2 0.1407(4) 1.0157(3) 0.9839(3) 0.0394(9) Uani d . 1 . . O
C13 0.4653(6) 0.5115(4) 1.1220(3) 0.0318(11) Uani d . 1 . . C
C21 0.3491(6) 1.0270(4) 0.8943(3) 0.0304(11) Uani d . 1 . . C
C20 0.2390(6) 1.0784(4) 0.9507(3) 0.0312(11) Uani d . 1 . . C
C14 0.4893(6) 0.6101(4) 1.0811(3) 0.0298(11) Uani d . 1 . . C
H14 0.5854 0.6415 1.0856 0.036 Uiso calc R 1 . . H
C16 0.4099(6) 0.7609(4) 0.9852(3) 0.0303(11) Uani d . 1 . . C
H16 0.5126 0.7719 0.9803 0.036 Uiso calc R 1 . . H
C10 0.2235(6) 0.6157(4) 1.0237(3) 0.0313(11) Uani d . 1 . . C
C15 0.3690(6) 0.6644(4) 1.0322(3) 0.0286(10) Uani d . 1 . . C
C11 0.2059(7) 0.5114(4) 1.0646(4) 0.0378(12) Uani d . 1 . . C
H11 0.1121 0.4766 1.0587 0.045 Uiso calc R 1 . . H
C12 0.3228(6) 0.4614(4) 1.1122(4) 0.0372(12) Uani d . 1 . . C
H12 0.3079 0.3934 1.1384 0.045 Uiso calc R 1 . . H
C26 0.3816(6) 0.9123(4) 0.8921(3) 0.0281(10) Uani d . 1 . . C
C24 0.5466(8) 0.9440(5) 0.7769(4) 0.0495(15) Uani d . 1 . . C
H24 0.6114 0.9161 0.7375 0.059 Uiso calc R 1 . . H
C25 0.4785(7) 0.8737(5) 0.8328(4) 0.0393(12) Uani d . 1 . . C
H25 0.4984 0.7983 0.8305 0.047 Uiso calc R 1 . . H
C23 0.5181(8) 1.0552(5) 0.7799(4) 0.0466(14) Uani d . 1 . . C
H23 0.5647 1.1032 0.7431 0.056 Uiso calc R 1 . . H
C101 0.1064(8) 0.8372(5) 1.1209(4) 0.0451(14) Uani d . 1 . . C
H10D 0.0845 0.9090 1.1433 0.068 Uiso calc R 1 . . H
H10E 0.2091 0.8177 1.1391 0.068 Uiso calc R 1 . . H
H10F 0.0393 0.7837 1.1431 0.068 Uiso calc R 1 . . H
C102 -0.0435(8) 0.8364(5) 0.8597(4) 0.0440(15) Uani d . 1 . . C
H10A -0.1155 0.7770 0.8573 0.066 Uiso calc R 1 . . H
H10B 0.0259 0.8255 0.8156 0.066 Uiso calc R 1 . . H
H10C -0.0957 0.9053 0.8495 0.066 Uiso calc R 1 . . H

loop_
_atom_site_aniso_label
_atom_site_aniso_U_11
_atom_site_aniso_U_22
_atom_site_aniso_U_33
_atom_site_aniso_U_12
_atom_site_aniso_U_13
_atom_site_aniso_U_23
Sn1 0.0260(2) 0.0224(2) 0.0394(2) -0.00248(13) 0.00318(15) -0.00010(13)
Br1 0.0502(4) 0.0415(3) 0.0415(3) 0.0087(3) -0.0046(3) 0.0072(2)
O1 0.0305(19) 0.0239(19) 0.049(2) -0.0022(15) -0.0025(17) -0.0021(15)
O2 0.034(2) 0.0225(18) 0.064(3) -0.0039(16) 0.0181(19) -0.0047(16)
O3 0.042(2) 0.0241(19) 0.071(3) -0.0077(17) 0.015(2) -0.0064(18)
N1 0.024(2) 0.023(2) 0.039(2) -0.0026(17) 0.0076(18) 0.0008(16)
C10 0.036(3) 0.021(2) 0.037(3) -0.001(2) 0.004(2) -0.003(2)
C11 0.035(3) 0.028(3) 0.052(3) -0.007(2) 0.004(3) 0.001(2)
C12 0.038(3) 0.028(3) 0.047(3) -0.004(2) 0.010(3) 0.005(2)
C13 0.037(3) 0.031(3) 0.028(2) 0.005(2) 0.004(2) 0.000(2)
C14 0.028(3) 0.028(3) 0.034(3) -0.002(2) 0.002(2) -0.002(2)
C15 0.028(3) 0.025(2) 0.034(2) -0.001(2) 0.009(2) -0.0012(19)
C16 0.025(2) 0.026(2) 0.040(3) -0.006(2) 0.003(2) 0.000(2)
C20 0.026(3) 0.023(3) 0.045(3) -0.003(2) 0.003(2) 0.000(2)
C21 0.025(3) 0.026(2) 0.039(3) -0.007(2) -0.001(2) 0.001(2)
C22 0.040(3) 0.027(3) 0.048(3) -0.004(2) 0.002(3) 0.006(2)
C23 0.052(4) 0.041(3) 0.048(3) -0.011(3) 0.015(3) 0.012(3)
C24 0.054(4) 0.046(3) 0.052(3) 0.003(3) 0.025(3) 0.007(3)
C25 0.041(3) 0.028(3) 0.051(3) 0.004(2) 0.014(3) 0.005(2)
C26 0.025(2) 0.023(2) 0.036(3) -0.003(2) 0.000(2) 0.0043(19)
C101 0.045(4) 0.046(3) 0.045(3) 0.005(3) 0.008(3) 0.000(2)
C102 0.049(4) 0.039(3) 0.042(3) 0.008(3) -0.013(3) -0.005(2)

loop_
_atom_type_symbol
_atom_type_description
_atom_type_scat_dispersion_real
_atom_type_scat_dispersion_imag
_atom_type_scat_source
C C 0.0033 0.0016 'International Tables Vol C Tables 4.2.6.8 and 6.1.1.4'
H H 0.0000 0.0000 'International Tables Vol C Tables 4.2.6.8 and 6.1.1.4'
N N 0.0061 0.0033 'International Tables Vol C Tables 4.2.6.8 and 6.1.1.4'
O O 0.0106 0.0060 'International Tables Vol C Tables 4.2.6.8 and 6.1.1.4'
Br Br -0.2901 2.4595 'International Tables Vol C Tables 4.2.6.8 and 6.1.1.4'
Sn Sn -0.6537 1.4246 'International Tables Vol C Tables 4.2.6.8 and 6.1.1.4'

loop_
_geom_angle_atom_site_label_1
_geom_angle_atom_site_label_2
_geom_angle_atom_site_label_3
_geom_angle
_geom_angle_publ_flag
C101 Sn1 C102 156.9(3) y
C101 Sn1 O1 90.71(19) y
C102 Sn1 O1 90.65(18) y
C101 Sn1 O2 90.0(2) y
C102 Sn1 O2 97.5(2) y
O1 Sn1 O2 157.21(15) y
C101 Sn1 N1 101.2(2) y
C102 Sn1 N1 101.8(2) y
O1 Sn1 N1 80.70(14) y
O2 Sn1 N1 76.81(14) y
C16 N1 C26 116.4(4) ?
C16 N1 Sn1 119.1(3) ?
C26 N1 Sn1 124.3(3) ?
C23 C22 C21 122.1(5) ?
C23 C22 H22 118.9 ?
C21 C22 H22 118.9 ?
C10 O1 Sn1 120.9(3) ?
C20 O2 Sn1 138.6(3) ?
C14 C13 C12 120.0(5) ?
C14 C13 Br1 118.9(4) ?
C12 C13 Br1 121.1(4) ?
C22 C21 C26 117.6(5) ?
C22 C21 C20 117.9(5) ?
C26 C21 C20 124.4(4) ?
O3 C20 O2 120.8(5) ?
O3 C20 C21 120.5(5) ?
O2 C20 C21 118.6(4) ?
C13 C14 C15 120.5(5) ?
C13 C14 H14 119.8 ?
C15 C14 H14 119.8 ?
N1 C16 C15 126.8(5) ?
N1 C16 H16 116.6 ?
C15 C16 H16 116.6 ?
O1 C10 C15 122.1(4) ?
O1 C10 C11 120.4(5) ?
C15 C10 C11 117.5(5) ?
C14 C15 C10 119.9(4) ?
C14 C15 C16 115.7(5) ?
C10 C15 C16 124.0(5) ?
C12 C11 C10 121.6(5) ?
C12 C11 H11 119.2 ?
C10 C11 H11 119.2 ?
C11 C12 C13 120.6(5) ?
C11 C12 H12 119.7 ?
C13 C12 H12 119.7 ?
C25 C26 C21 119.0(5) ?
C25 C26 N1 118.6(4) ?
C21 C26 N1 122.4(5) ?
C23 C24 C25 119.5(6) ?
C23 C24 H24 120.3 ?
C25 C24 H24 120.3 ?
C24 C25 C26 121.8(5) ?
C24 C25 H25 119.1 ?
C26 C25 H25 119.1 ?
C24 C23 C22 120.0(5) ?
C24 C23 H23 120.0 ?
C22 C23 H23 120.0 ?
Sn1 C101 H10D 109.5 ?
Sn1 C101 H10E 109.5 ?
H10D C101 H10E 109.5 ?
Sn1 C101 H10F 109.5 ?
H10D C101 H10F 109.5 ?
H10E C101 H10F 109.5 ?
Sn1 C102 H10A 109.5 ?
Sn1 C102 H10B 109.5 ?
H10A C102 H10B 109.5 ?
Sn1 C102 H10C 109.5 ?
H10A C102 H10C 109.5 ?
H10B C102 H10C 109.5 ?

loop_
_geom_bond_atom_site_label_1
_geom_bond_atom_site_label_2
_geom_bond_site_symmetry_2
_geom_bond_distance
_geom_bond_publ_flag
Sn1 C101 . 2.098(6) y
Sn1 C102 . 2.100(5) y
Sn1 O1 . 2.158(3) y
Sn1 O2 . 2.206(4) y
Sn1 O2 3_577 2.679(4) y
Sn1 O3 3_577 2.981(4) y
Sn1 N1 . 2.251(4) y
Br1 C13 . 1.898(5) ?
O3 C20 . 1.230(6) ?
N1 C16 . 1.309(6) ?
N1 C26 . 1.422(6) ?
C22 C23 . 1.371(9) ?
C22 C21 . 1.396(7) ?
C22 H22 . 0.9300 ?
O1 C10 . 1.312(6) ?
O2 C20 . 1.291(6) ?
C13 C14 . 1.372(7) ?
C13 C12 . 1.399(8) ?
C21 C26 . 1.418(7) ?
C21 C20 . 1.492(7) ?
C14 C15 . 1.415(7) ?
C14 H14 . 0.9300 ?
C16 C15 . 1.433(7) ?
C16 H16 . 0.9300 ?
C10 C15 . 1.415(7) ?
C10 C11 . 1.423(7) ?
C11 C12 . 1.360(8) ?
C11 H11 . 0.9300 ?
C12 H12 . 0.9300 ?
C26 C25 . 1.382(8) ?
C24 C23 . 1.370(9) ?
C24 C25 . 1.382(8) ?
C24 H24 . 0.9300 ?
C25 H25 . 0.9300 ?
C23 H23 . 0.9300 ?
C101 H10D . 0.9600 ?
C101 H10E . 0.9600 ?
C101 H10F . 0.9600 ?
C102 H10A . 0.9600 ?
C102 H10B . 0.9600 ?
C102 H10C . 0.9600 ?

loop_
_geom_torsion_atom_site_label_1
_geom_torsion_atom_site_label_2
_geom_torsion_atom_site_label_3
_geom_torsion_atom_site_label_4
_geom_torsion
C101 Sn1 N1 C16 49.5(4)
C102 Sn1 N1 C16 -128.1(4)
O1 Sn1 N1 C16 -39.4(4)
O2 Sn1 N1 C16 136.9(4)
C101 Sn1 N1 C26 -126.9(4)
C102 Sn1 N1 C26 55.5(4)
O1 Sn1 N1 C26 144.3(4)
O2 Sn1 N1 C26 -39.5(4)
C101 Sn1 O1 C10 -49.0(4)
C102 Sn1 O1 C10 154.1(4)
O2 Sn1 O1 C10 42.7(6)
N1 Sn1 O1 C10 52.2(4)
C101 Sn1 O2 C20 123.8(6)
C102 Sn1 O2 C20 -78.1(6)
O1 Sn1 O2 C20 32.0(8)
N1 Sn1 O2 C20 22.4(5)
C23 C22 C21 C26 0.6(8)
C23 C22 C21 C20 -176.9(5)
Sn1 O2 C20 O3 176.4(4)
Sn1 O2 C20 C21 -0.3(8)
C22 C21 C20 O3 -16.8(8)
C26 C21 C20 O3 165.9(5)
C22 C21 C20 O2 159.9(5)
C26 C21 C20 O2 -17.4(8)
C12 C13 C14 C15 3.0(8)
Br1 C13 C14 C15 -177.8(4)
C26 N1 C16 C15 -168.7(5)
Sn1 N1 C16 C15 14.6(7)
Sn1 O1 C10 C15 -38.7(6)
Sn1 O1 C10 C11 142.1(4)
C13 C14 C15 C10 -1.3(7)
C13 C14 C15 C16 -174.1(5)
O1 C10 C15 C14 179.9(4)
C11 C10 C15 C14 -1.0(7)
O1 C10 C15 C16 -8.0(8)
C11 C10 C15 C16 171.1(5)
N1 C16 C15 C14 -167.0(5)
N1 C16 C15 C10 20.5(8)
O1 C10 C11 C12 -179.1(5)
C15 C10 C11 C12 1.8(8)
C10 C11 C12 C13 -0.2(9)
C14 C13 C12 C11 -2.2(8)
Br1 C13 C12 C11 178.6(4)
C22 C21 C26 C25 -1.5(7)
C20 C21 C26 C25 175.7(5)
C22 C21 C26 N1 178.7(5)
C20 C21 C26 N1 -4.1(8)
C16 N1 C26 C25 44.2(7)
Sn1 N1 C26 C25 -139.3(4)
C16 N1 C26 C21 -136.0(5)
Sn1 N1 C26 C21 40.5(6)
C23 C24 C25 C26 0.0(10)
C21 C26 C25 C24 1.2(9)
N1 C26 C25 C24 -178.9(6)
C25 C24 C23 C22 -1.0(11)
C21 C22 C23 C24 0.7(10)
